data_4061067
loop_
_publ_author_name
'Guo, Rongwei'
'Lough, Alan J.'
'Morris, Robert H.'
'Song, Datong'

_publ_section_title
;
 Asymmetric Hydrogenation of Ketones Catalyzed by Ruthenium Hydride Complexes
 of a Beta-aminophosphine Ligand Derived from Norephedrine
;
_journal_coden_ASTM ORGND7
_journal_issue 23
_journal_name_full Organometallics
_journal_page_first 5524
_journal_page_last 5529
_journal_paper_doi 10.1021/om049460h
_journal_volume 23
_journal_year 2004
_chemical_formula_sum 'C52 H70 Cl0.8 N0.8 O0.8 P2.4 Ru0.8'
_chemical_formula_weight 902.63
_space_group_IT_number 4
_symmetry_cell_setting monoclinic
_symmetry_space_group_name_Hall 'P 2yb'
_symmetry_space_group_name_H-M 'P 1 21 1'
_cell_angle_alpha 90.00
_cell_angle_beta 90.35(3)
_cell_angle_gamma 90.00
_cell_formula_units_Z 5
_cell_length_a 17.667(4)
_cell_length_b 11.113(2)
_cell_length_c 33.147(7)
_cell_measurement_temperature 293(2)
_cell_volume 6508(2)
_diffrn_ambient_temperature 293(2)
_exptl_crystal_density_diffrn 1.152
_cod_depositor_comments
;
The following automatic conversions were performed:
'_symmetry_cell_setting' value 'Monoclinic' changed to 'monoclinic'
according to '/home/saulius/struct/CIF-dictionaries/cif_core.dic'
dictionary named 'cif_core.dic' version 2.4.1 from 2010-06-29.

Automatic conversion script
Id: cif_fix_enum 1527 2010-12-29 10:47:43Z saulius 
;
_cod_original_sg_symbol_H-M 'P 21'
_cod_original_formula_sum 'C52 H70 Cl0.80 N0.80 O0.80 P2.40 Ru0.80'
_cod_database_code 4061067

loop_
_symmetry_equiv_pos_as_xyz
'x, y, z'
'-x, y+1/2, -z'

loop_
_atom_site_label
_atom_site_type_symbol
_atom_site_fract_x
_atom_site_fract_y
_atom_site_fract_z
_atom_site_U_iso_or_equiv
_atom_site_adp_type
_atom_site_occupancy
_atom_site_symmetry_multiplicity
_atom_site_calc_flag
_atom_site_refinement_flags
_atom_site_disorder_assembly
_atom_site_disorder_group
Ru1 Ru -0.18407(3) 0.68105(5) 0.431629(15) 0.02603(14) Uani 1 1 d . . .
H1RU H -0.145(6) 0.843(12) 0.442(3) 0.11(4) Uiso 1 1 d . . .
Ru2 Ru 0.22417(3) -1.49059(5) 0.999117(16) 0.02691(14) Uani 1 1 d . . .
H2RU H 0.187(3) -1.619(6) 0.9947(16) 0.008(14) Uiso 1 1 d . . .
Cl1 Cl -0.21371(10) 0.45429(18) 0.42863(6) 0.0362(4) Uani 1 1 d . . .
Cl2 Cl 0.26391(10) -1.26981(18) 1.00647(5) 0.0355(4) Uani 1 1 d . . .
P1 P -0.29206(10) 0.73822(19) 0.46698(5) 0.0281(4) Uani 1 1 d . . .
P2 P -0.22351(10) 0.73640(18) 0.36933(5) 0.0261(4) Uani 1 1 d . . .
P3 P -0.05976(9) 0.67993(19) 0.40936(5) 0.0266(4) Uani 1 1 d . . .
P4 P 0.27072(10) -1.55683(19) 1.06171(5) 0.0292(4) Uani 1 1 d . . .
P5 P 0.14678(10) -1.47525(18) 0.94216(5) 0.0282(4) Uani 1 1 d . . .
P6 P 0.31851(10) -1.55865(18) 0.95931(5) 0.0256(4) Uani 1 1 d . . .
N1 N -0.1487(3) 0.6331(6) 0.49262(15) 0.0290(14) Uani 1 1 d . . .
H1A H -0.1636 0.5571 0.4975 0.035 Uiso 1 1 calc R . .
H1E H -0.0978 0.6340 0.4936 0.035 Uiso 1 1 calc R . .
N2 N 0.1320(3) -1.4319(6) 1.03851(17) 0.0321(14) Uani 1 1 d . . .
H2A H 0.1438 -1.3588 1.0484 0.038 Uiso 1 1 calc R . .
H2C H 0.0898 -1.4236 1.0234 0.038 Uiso 1 1 calc R . .
C1 C -0.1501(4) 0.6659(9) 0.5672(2) 0.046(2) Uani 1 1 d . . .
H1B H -0.0958 0.6685 0.5684 0.069 Uiso 1 1 calc R . .
H1C H -0.1670 0.5848 0.5713 0.069 Uiso 1 1 calc R . .
H1D H -0.1706 0.7168 0.5878 0.069 Uiso 1 1 calc R . .
C2 C -0.1773(4) 0.7105(7) 0.52556(19) 0.0347(18) Uani 1 1 d . . .
H2B H -0.1582 0.7923 0.5214 0.042 Uiso 1 1 calc R . .
C3 C -0.2639(4) 0.7124(7) 0.52169(18) 0.0313(18) Uani 1 1 d . . .
H3A H -0.2788 0.6289 0.5269 0.038 Uiso 1 1 calc R . .
C4 C -0.3059(4) 0.7837(8) 0.5535(2) 0.038(2) Uani 1 1 d . . .
C5 C -0.3740(4) 0.7375(11) 0.5674(2) 0.056(3) Uani 1 1 d . . .
H5A H -0.3923 0.6657 0.5566 0.068 Uiso 1 1 calc R . .
C6 C -0.4149(5) 0.7957(12) 0.5966(3) 0.066(3) Uani 1 1 d . . .
H6A H -0.4610 0.7649 0.6053 0.079 Uiso 1 1 calc R . .
C7 C -0.3865(6) 0.9005(13) 0.6127(3) 0.081(4) Uani 1 1 d . . .
H7A H -0.4137 0.9404 0.6326 0.097 Uiso 1 1 calc R . .
C8 C -0.3178(6) 0.9481(12) 0.6000(3) 0.081(4) Uani 1 1 d . . .
H8A H -0.2993 1.0196 0.6109 0.097 Uiso 1 1 calc R . .
C9 C -0.2772(5) 0.8856(9) 0.5705(2) 0.052(2) Uani 1 1 d . . .
H9A H -0.2301 0.9141 0.5624 0.063 Uiso 1 1 calc R . .
C10 C -0.3846(4) 0.6653(8) 0.4690(2) 0.0332(18) Uani 1 1 d . . .
C11 C -0.4525(4) 0.7227(8) 0.4765(2) 0.0378(18) Uani 1 1 d . . .
H11A H -0.4527 0.8058 0.4797 0.045 Uiso 1 1 calc R . .
C12 C -0.5210(4) 0.6596(9) 0.4793(2) 0.049(2) Uani 1 1 d . . .
H12A H -0.5658 0.7007 0.4843 0.059 Uiso 1 1 calc R . .
C13 C -0.5214(4) 0.5359(8) 0.4748(2) 0.044(2) Uani 1 1 d . . .
H13A H -0.5666 0.4932 0.4761 0.053 Uiso 1 1 calc R . .
C14 C -0.4550(4) 0.4774(8) 0.4682(2) 0.041(2) Uani 1 1 d . . .
H14A H -0.4556 0.3941 0.4655 0.049 Uiso 1 1 calc R . .
C15 C -0.3864(4) 0.5376(8) 0.4655(2) 0.040(2) Uani 1 1 d . . .
H15A H -0.3418 0.4948 0.4615 0.048 Uiso 1 1 calc R . .
C16 C -0.3179(4) 0.8970(8) 0.4596(2) 0.0352(18) Uani 1 1 d . . .
C17 C -0.3725(4) 0.9273(8) 0.4297(2) 0.041(2) Uani 1 1 d . . .
H17A H -0.4003 0.8672 0.4170 0.050 Uiso 1 1 calc R . .
C18 C -0.3842(5) 1.0468(8) 0.4196(3) 0.051(2) Uani 1 1 d . . .
H18A H -0.4198 1.0674 0.4000 0.061 Uiso 1 1 calc R . .
C19 C -0.3416(5) 1.1369(9) 0.4392(3) 0.058(3) Uani 1 1 d . . .
H19A H -0.3500 1.2172 0.4327 0.070 Uiso 1 1 calc R . .
C20 C -0.2879(5) 1.1087(10) 0.4678(3) 0.055(2) Uani 1 1 d . . .
H20A H -0.2598 1.1688 0.4804 0.066 Uiso 1 1 calc R . .
C21 C -0.2766(4) 0.9890(8) 0.4774(2) 0.0404(19) Uani 1 1 d . . .
H21A H -0.2399 0.9695 0.4966 0.048 Uiso 1 1 calc R . .
C22 C -0.1737(4) 0.6474(6) 0.32957(19) 0.0265(16) Uani 1 1 d . . .
C23 C -0.2079(4) 0.5402(7) 0.31552(19) 0.0301(17) Uani 1 1 d . . .
H23A H -0.2563 0.5203 0.3243 0.036 Uiso 1 1 calc R . .
C24 C -0.1721(4) 0.4665(7) 0.2898(2) 0.0308(17) Uani 1 1 d . . .
H24A H -0.1966 0.3973 0.2808 0.037 Uiso 1 1 calc R . .
C25 C -0.0992(4) 0.4912(7) 0.2763(2) 0.0327(17) Uani 1 1 d . . .
C26 C -0.0607(5) 0.4156(8) 0.2484(2) 0.042(2) Uani 1 1 d . . .
H26A H -0.0849 0.3471 0.2387 0.050 Uiso 1 1 calc R . .
C27 C 0.0107(5) 0.4411(9) 0.2356(3) 0.051(2) Uani 1 1 d . . .
H27A H 0.0343 0.3917 0.2169 0.061 Uiso 1 1 calc R . .
C28 C 0.0484(5) 0.5422(8) 0.2510(2) 0.049(2) Uani 1 1 d . . .
H28A H 0.0976 0.5588 0.2429 0.058 Uiso 1 1 calc R . .
C29 C 0.0130(4) 0.6171(7) 0.2779(2) 0.0359(18) Uani 1 1 d . . .
H29A H 0.0391 0.6833 0.2880 0.043 Uiso 1 1 calc R . .
C30 C -0.0626(4) 0.5960(7) 0.29065(19) 0.0281(16) Uani 1 1 d . . .
C31 C -0.1008(4) 0.6742(7) 0.31825(18) 0.0253(14) Uani 1 1 d . . .
C32 C -0.0594(4) 0.7840(7) 0.3328(2) 0.0287(16) Uani 1 1 d . . .
C33 C -0.0358(4) 0.7982(7) 0.3716(2) 0.0296(16) Uani 1 1 d . . .
C34 C 0.0018(4) 0.9047(7) 0.3832(2) 0.0334(17) Uani 1 1 d . . .
H34A H 0.0182 0.9129 0.4097 0.040 Uiso 1 1 calc R . .
C35 C 0.0150(4) 0.9956(8) 0.3568(2) 0.0387(18) Uani 1 1 d . . .
H35A H 0.0406 1.0641 0.3654 0.046 Uiso 1 1 calc R . .
C36 C -0.0102(4) 0.9868(7) 0.3159(2) 0.0344(18) Uani 1 1 d . . .
C37 C 0.0013(5) 1.0797(8) 0.2875(2) 0.045(2) Uani 1 1 d . . .
H37A H 0.0260 1.1498 0.2955 0.054 Uiso 1 1 calc R . .
C38 C -0.0238(5) 1.0678(9) 0.2481(2) 0.049(2) Uani 1 1 d . . .
H38A H -0.0160 1.1296 0.2297 0.058 Uiso 1 1 calc R . .
C39 C -0.0612(4) 0.9619(8) 0.2360(2) 0.0389(19) Uani 1 1 d . . .
H39A H -0.0777 0.9538 0.2095 0.047 Uiso 1 1 calc R . .
C40 C -0.0733(4) 0.8710(7) 0.2629(2) 0.0332(17) Uani 1 1 d . . .
H40A H -0.0994 0.8028 0.2544 0.040 Uiso 1 1 calc R . .
C41 C -0.0469(4) 0.8781(7) 0.3034(2) 0.0326(17) Uani 1 1 d . . .
C42 C -0.2121(4) 0.8907(7) 0.3514(2) 0.0300(17) Uani 1 1 d . . .
C43 C -0.2216(4) 0.9172(8) 0.3106(2) 0.0387(19) Uani 1 1 d . . .
H43A H -0.2300 0.8559 0.2921 0.046 Uiso 1 1 calc R . .
C44 C -0.2182(5) 1.0374(9) 0.2979(3) 0.055(3) Uani 1 1 d . . .
H44A H -0.2257 1.0559 0.2708 0.067 Uiso 1 1 calc R . .
C45 C -0.2042(5) 1.1264(8) 0.3246(3) 0.054(2) Uani 1 1 d . . .
H45A H -0.2017 1.2055 0.3156 0.064 Uiso 1 1 calc R . .
C46 C -0.1938(5) 1.1034(8) 0.3635(3) 0.043(2) Uani 1 1 d . . .
H46A H -0.1845 1.1658 0.3815 0.052 Uiso 1 1 calc R . .
C47 C -0.1970(4) 0.9853(7) 0.3771(2) 0.0333(18) Uani 1 1 d . . .
H47A H -0.1886 0.9697 0.4043 0.040 Uiso 1 1 calc R . .
C48 C -0.3251(4) 0.7118(7) 0.3574(2) 0.0349(19) Uani 1 1 d . . .
C49 C -0.3714(4) 0.7926(8) 0.3380(2) 0.045(2) Uani 1 1 d . . .
H49A H -0.3507 0.8629 0.3276 0.053 Uiso 1 1 calc R . .
C50 C -0.4491(5) 0.7718(10) 0.3335(3) 0.062(3) Uani 1 1 d . . .
H50A H -0.4791 0.8281 0.3202 0.075 Uiso 1 1 calc R . .
C51 C -0.4802(5) 0.6726(12) 0.3481(3) 0.067(3) Uani 1 1 d . . .
H51A H -0.5322 0.6611 0.3457 0.080 Uiso 1 1 calc R . .
C52 C -0.4353(4) 0.5840(10) 0.3674(3) 0.056(3) Uani 1 1 d . . .
H52A H -0.4564 0.5123 0.3764 0.067 Uiso 1 1 calc R . .
C53 C -0.3581(4) 0.6075(9) 0.3724(2) 0.043(2) Uani 1 1 d . . .
H53A H -0.3280 0.5520 0.3861 0.051 Uiso 1 1 calc R . .
C54 C -0.0100(4) 0.5516(7) 0.3861(2) 0.0299(17) Uani 1 1 d . . .
C55 C 0.0660(4) 0.5653(8) 0.3742(2) 0.0386(18) Uani 1 1 d . . .
H55A H 0.0907 0.6386 0.3774 0.046 Uiso 1 1 calc R . .
C56 C 0.1032(4) 0.4676(8) 0.3575(2) 0.043(2) Uani 1 1 d . . .
H56A H 0.1539 0.4748 0.3504 0.051 Uiso 1 1 calc R . .
C57 C 0.0665(4) 0.3609(8) 0.3513(2) 0.042(2) Uani 1 1 d . . .
H57A H 0.0922 0.2961 0.3401 0.050 Uiso 1 1 calc R . .
C58 C -0.0078(4) 0.3492(8) 0.3614(2) 0.0387(19) Uani 1 1 d . . .
H58A H -0.0330 0.2775 0.3561 0.046 Uiso 1 1 calc R . .
C59 C -0.0462(4) 0.4438(7) 0.3797(2) 0.0313(17) Uani 1 1 d . . .
H59A H -0.0963 0.4340 0.3876 0.038 Uiso 1 1 calc R . .
C60 C 0.0032(4) 0.7079(6) 0.4534(2) 0.0286(16) Uani 1 1 d . . .
C61 C -0.0053(4) 0.8142(8) 0.4765(2) 0.0352(18) Uani 1 1 d . . .
H61A H -0.0377 0.8748 0.4676 0.042 Uiso 1 1 calc R . .
C62 C 0.0348(4) 0.8284(8) 0.5128(2) 0.0388(19) Uani 1 1 d . . .
H62A H 0.0297 0.8993 0.5274 0.047 Uiso 1 1 calc R . .
C63 C 0.0818(4) 0.7382(8) 0.5270(2) 0.041(2) Uani 1 1 d . . .
H63A H 0.1073 0.7480 0.5514 0.049 Uiso 1 1 calc R . .
C64 C 0.0908(4) 0.6353(8) 0.5055(2) 0.042(2) Uani 1 1 d . . .
H64A H 0.1223 0.5748 0.5152 0.050 Uiso 1 1 calc R . .
C65 C 0.0522(4) 0.6197(7) 0.4679(2) 0.0302(17) Uani 1 1 d . . .
H65A H 0.0598 0.5499 0.4530 0.036 Uiso 1 1 calc R . .
C66 C 0.0516(4) -1.4608(8) 1.0987(2) 0.043(2) Uani 1 1 d . . .
H66A H 0.0062 -1.4543 1.0828 0.065 Uiso 1 1 calc R . .
H66B H 0.0662 -1.3826 1.1082 0.065 Uiso 1 1 calc R . .
H66C H 0.0426 -1.5128 1.1213 0.065 Uiso 1 1 calc R . .
C67 C 0.1142(4) -1.5127(8) 1.0731(2) 0.0352(18) Uani 1 1 d . . .
H67A H 0.0982 -1.5912 1.0627 0.042 Uiso 1 1 calc R . .
C68 C 0.1886(4) -1.5284(8) 1.0971(2) 0.0352(18) Uani 1 1 d . . .
H68A H 0.1988 -1.4482 1.1082 0.042 Uiso 1 1 calc R . .
C69 C 0.1815(4) -1.6084(9) 1.1342(2) 0.044(2) Uani 1 1 d . . .
C70 C 0.1366(5) -1.7099(9) 1.1353(3) 0.054(2) Uani 1 1 d . . .
H70A H 0.1068 -1.7291 1.1130 0.064 Uiso 1 1 calc R . .
C71 C 0.1347(7) -1.7837(11) 1.1689(4) 0.083(4) Uani 1 1 d . . .
H71A H 0.1049 -1.8527 1.1685 0.100 Uiso 1 1 calc R . .
C72 C 0.1763(7) -1.7564(16) 1.2031(4) 0.105(6) Uani 1 1 d . . .
H72A H 0.1751 -1.8062 1.2256 0.126 Uiso 1 1 calc R . .
C73 C 0.2201(7) -1.6531(17) 1.2030(3) 0.102(5) Uani 1 1 d . . .
H73A H 0.2473 -1.6311 1.2259 0.122 Uiso 1 1 calc R . .
C74 C 0.2231(5) -1.5829(12) 1.1687(3) 0.069(3) Uani 1 1 d . . .
H74A H 0.2543 -1.5156 1.1687 0.083 Uiso 1 1 calc R . .
C75 C 0.3454(4) -1.4876(10) 1.0938(2) 0.043(2) Uani 1 1 d . . .
C76 C 0.3861(4) -1.5538(10) 1.1226(2) 0.049(2) Uani 1 1 d . . .
H76A H 0.3785 -1.6363 1.1250 0.059 Uiso 1 1 calc R . .
C77 C 0.4382(5) -1.4956(12) 1.1475(2) 0.059(3) Uani 1 1 d . . .
H77A H 0.4651 -1.5391 1.1668 0.071 Uiso 1 1 calc R . .
C78 C 0.4501(5) -1.3717(12) 1.1437(3) 0.063(3) Uani 1 1 d . . .
H78A H 0.4856 -1.3330 1.1599 0.076 Uiso 1 1 calc R . .
C79 C 0.4094(5) -1.3084(11) 1.1161(2) 0.055(3) Uani 1 1 d . . .
H79A H 0.4168 -1.2259 1.1136 0.066 Uiso 1 1 calc R . .
C80 C 0.3573(4) -1.3654(9) 1.0916(2) 0.042(2) Uani 1 1 d . . .
H80A H 0.3294 -1.3201 1.0732 0.051 Uiso 1 1 calc R . .
C81 C 0.2959(4) -1.7164(7) 1.0628(2) 0.0305(17) Uani 1 1 d . . .
C82 C 0.3712(4) -1.7515(8) 1.0568(2) 0.0378(19) Uani 1 1 d . . .
H82A H 0.4094 -1.6944 1.0546 0.045 Uiso 1 1 calc R . .
C83 C 0.3871(4) -1.8732(9) 1.0542(2) 0.043(2) Uani 1 1 d . . .
H83A H 0.4372 -1.8969 1.0510 0.052 Uiso 1 1 calc R . .
C84 C 0.3325(4) -1.9600(9) 1.0561(2) 0.048(2) Uani 1 1 d . . .
H84A H 0.3451 -2.0410 1.0540 0.058 Uiso 1 1 calc R . .
C85 C 0.2584(5) -1.9252(8) 1.0610(2) 0.044(2) Uani 1 1 d . . .
H85A H 0.2204 -1.9830 1.0622 0.053 Uiso 1 1 calc R . .
C86 C 0.2405(4) -1.8052(8) 1.0642(2) 0.0349(18) Uani 1 1 d . . .
H86A H 0.1901 -1.7829 1.0673 0.042 Uiso 1 1 calc R . .
C87 C 0.1641(4) -1.5795(7) 0.8998(2) 0.0314(17) Uani 1 1 d . . .
C88 C 0.1158(4) -1.6782(7) 0.8918(2) 0.0369(18) Uani 1 1 d . . .
H88A H 0.0745 -1.6906 0.9085 0.044 Uiso 1 1 calc R . .
C89 C 0.1271(4) -1.7556(7) 0.8607(2) 0.0384(19) Uani 1 1 d . . .
H89A H 0.0935 -1.8189 0.8564 0.046 Uiso 1 1 calc R . .
C90 C 0.1889(5) -1.7409(8) 0.8350(2) 0.041(2) Uani 1 1 d . . .
C91 C 0.2032(5) -1.8225(8) 0.8027(2) 0.0412(18) Uani 1 1 d . . .
H91A H 0.1703 -1.8864 0.7980 0.049 Uiso 1 1 calc R . .
C92 C 0.2642(5) -1.8076(8) 0.7788(2) 0.048(2) Uani 1 1 d . . .
H92A H 0.2737 -1.8627 0.7583 0.058 Uiso 1 1 calc R . .
C93 C 0.3140(5) -1.7080(8) 0.7847(2) 0.046(2) Uani 1 1 d . . .
H93A H 0.3550 -1.6977 0.7676 0.055 Uiso 1 1 calc R . .
C94 C 0.3022(4) -1.6270(7) 0.8154(2) 0.0375(19) Uani 1 1 d . . .
H94A H 0.3356 -1.5634 0.8192 0.045 Uiso 1 1 calc R . .
C95 C 0.2385(4) -1.6404(7) 0.8414(2) 0.0330(17) Uani 1 1 d . . .
C96 C 0.2260(4) -1.5610(7) 0.8750(2) 0.0287(16) Uani 1 1 d . . .
C97 C 0.2803(3) -1.4591(6) 0.88234(19) 0.0238(15) Uani 1 1 d . . .
C98 C 0.3284(4) -1.4579(6) 0.9153(2) 0.0280(16) Uani 1 1 d . . .
C99 C 0.3807(4) -1.3605(7) 0.9196(2) 0.0306(17) Uani 1 1 d . . .
H99A H 0.4121 -1.3577 0.9422 0.037 Uiso 1 1 calc R . .
C100 C 0.3860(4) -1.2719(7) 0.8915(2) 0.0347(17) Uani 1 1 d . . .
H10A H 0.4221 -1.2117 0.8947 0.042 Uiso 1 1 calc R . .
C101 C 0.3382(4) -1.2701(7) 0.8583(2) 0.0294(16) Uani 1 1 d . . .
C102 C 0.3410(4) -1.1750(8) 0.8291(2) 0.0396(19) Uani 1 1 d . . .
H10B H 0.3759 -1.1132 0.8325 0.048 Uiso 1 1 calc R . .
C103 C 0.2933(4) -1.1735(8) 0.7966(2) 0.0402(19) Uani 1 1 d . . .
H10C H 0.2968 -1.1119 0.7777 0.048 Uiso 1 1 calc R . .
C104 C 0.2390(4) -1.2644(8) 0.7915(2) 0.0381(18) Uani 1 1 d . . .
H10D H 0.2055 -1.2616 0.7698 0.046 Uiso 1 1 calc R . .
C105 C 0.2352(4) -1.3585(7) 0.8189(2) 0.0318(17) Uani 1 1 d . . .
H10E H 0.1998 -1.4193 0.8149 0.038 Uiso 1 1 calc R . .
C106 C 0.2847(4) -1.3638(7) 0.8530(2) 0.0297(16) Uani 1 1 d . . .
C107 C 0.0485(4) -1.5072(8) 0.9587(2) 0.0337(18) Uani 1 1 d . . .
C108 C 0.0315(4) -1.6182(8) 0.9778(2) 0.0369(18) Uani 1 1 d . . .
H10F H 0.0680 -1.6784 0.9791 0.044 Uiso 1 1 calc R . .
C109 C -0.0388(4) -1.6369(8) 0.9942(2) 0.042(2) Uani 1 1 d . . .
H10G H -0.0506 -1.7118 1.0049 0.050 Uiso 1 1 calc R . .
C110 C -0.0916(4) -1.5466(9) 0.9950(2) 0.043(2) Uani 1 1 d . . .
H11B H -0.1384 -1.5599 1.0069 0.052 Uiso 1 1 calc R . .
C111 C -0.0757(4) -1.4375(8) 0.9783(2) 0.041(2) Uani 1 1 d . . .
H11C H -0.1109 -1.3754 0.9794 0.050 Uiso 1 1 calc R . .
C112 C -0.0065(4) -1.4199(7) 0.9597(2) 0.0320(17) Uani 1 1 d . . .
H11D H 0.0030 -1.3462 0.9474 0.038 Uiso 1 1 calc R . .
C113 C 0.1290(4) -1.3396(7) 0.9109(2) 0.0301(17) Uani 1 1 d . . .
C114 C 0.0791(4) -1.3492(7) 0.8786(2) 0.0359(18) Uani 1 1 d . . .
H11E H 0.0554 -1.4223 0.8734 0.043 Uiso 1 1 calc R . .
C115 C 0.0641(4) -1.2500(7) 0.8540(2) 0.0355(18) Uani 1 1 d . . .
H11F H 0.0303 -1.2567 0.8325 0.043 Uiso 1 1 calc R . .
C116 C 0.1008(4) -1.1394(7) 0.8619(2) 0.0359(18) Uani 1 1 d . . .
H11G H 0.0920 -1.0727 0.8456 0.043 Uiso 1 1 calc R . .
C117 C 0.1504(4) -1.1327(8) 0.8947(2) 0.042(2) Uani 1 1 d . . .
H11H H 0.1746 -1.0605 0.9008 0.051 Uiso 1 1 calc R . .
C118 C 0.1636(4) -1.2329(7) 0.9182(2) 0.0356(18) Uani 1 1 d . . .
H11I H 0.1974 -1.2271 0.9398 0.043 Uiso 1 1 calc R . .
C119 C 0.4163(4) -1.5637(7) 0.9807(2) 0.0276(16) Uani 1 1 d . . .
C120 C 0.4688(4) -1.6519(7) 0.9710(2) 0.0288(16) Uani 1 1 d . . .
H12B H 0.4579 -1.7073 0.9507 0.035 Uiso 1 1 calc R . .
C121 C 0.5367(4) -1.6578(7) 0.9911(2) 0.0345(18) Uani 1 1 d . . .
H12C H 0.5717 -1.7169 0.9846 0.041 Uiso 1 1 calc R . .
C122 C 0.5529(4) -1.5744(8) 1.0215(2) 0.041(2) Uani 1 1 d . . .
H12D H 0.5989 -1.5786 1.0353 0.050 Uiso 1 1 calc R . .
C123 C 0.5018(4) -1.4864(8) 1.0314(2) 0.0354(17) Uani 1 1 d . . .
H12E H 0.5130 -1.4313 1.0516 0.042 Uiso 1 1 calc R . .
C124 C 0.4335(4) -1.4804(7) 1.01089(19) 0.0290(15) Uani 1 1 d . . .
H12F H 0.3989 -1.4204 1.0173 0.035 Uiso 1 1 calc R . .
C125 C 0.3142(4) -1.7096(7) 0.9376(2) 0.0280(16) Uani 1 1 d . . .
C126 C 0.2785(4) -1.8004(7) 0.9584(2) 0.0321(17) Uani 1 1 d . . .
H12G H 0.2534 -1.7826 0.9823 0.039 Uiso 1 1 calc R . .
C127 C 0.2794(4) -1.9183(7) 0.9443(2) 0.0363(18) Uani 1 1 d . . .
H12H H 0.2558 -1.9786 0.9591 0.044 Uiso 1 1 calc R . .
C128 C 0.3152(4) -1.9464(7) 0.9084(2) 0.0387(19) Uani 1 1 d . . .
H12I H 0.3138 -2.0247 0.8985 0.046 Uiso 1 1 calc R . .
C129 C 0.3532(4) -1.8570(7) 0.8871(2) 0.0329(17) Uani 1 1 d . . .
H12J H 0.3781 -1.8752 0.8632 0.039 Uiso 1 1 calc R . .
C130 C 0.3535(4) -1.7413(8) 0.9020(2) 0.0324(18) Uani 1 1 d . . .
H13B H 0.3803 -1.6822 0.8883 0.039 Uiso 1 1 calc R . .
C131 C 0.2164(6) 0.7758(13) 1.1565(4) 0.087(4) Uani 1 1 d . . .
H13K H 0.2656 0.7460 1.1574 0.105 Uiso 1 1 calc R . .
C132 C 0.1898(7) 0.8256(11) 1.1218(4) 0.087(4) Uani 1 1 d . . .
H13J H 0.2194 0.8286 1.0988 0.104 Uiso 1 1 calc R . .
C133 C 0.1185(6) 0.8708(10) 1.1221(3) 0.069(3) Uani 1 1 d . . .
H13I H 0.0988 0.9056 1.0988 0.083 Uiso 1 1 calc R . .
C134 C 0.0757(5) 0.8663(9) 1.1555(3) 0.057(3) Uani 1 1 d . . .
H13H H 0.0270 0.8981 1.1553 0.068 Uiso 1 1 calc R . .
C135 C 0.1037(6) 0.8160(11) 1.1888(3) 0.074(3) Uiso 1 1 d . . .
H13G H 0.0742 0.8138 1.2119 0.089 Uiso 1 1 calc R . .
C136 C 0.1727(7) 0.7687(12) 1.1898(4) 0.087(4) Uiso 1 1 d . . .
H13F H 0.1907 0.7313 1.2131 0.105 Uiso 1 1 calc R . .
C137 C -0.2073(8) -0.4859(15) 0.7111(4) 0.112(5) Uiso 1 1 d . . .
H13E H -0.1627 -0.5267 0.7172 0.135 Uiso 1 1 calc R . .
C138 C -0.2650(10) -0.4933(19) 0.7366(5) 0.139(6) Uiso 1 1 d . . .
H13C H -0.2619 -0.5389 0.7601 0.167 Uiso 1 1 calc R . .
C139 C -0.3280(12) -0.432(2) 0.7267(6) 0.170(8) Uiso 1 1 d . . .
H13D H -0.3709 -0.4411 0.7425 0.203 Uiso 1 1 calc R . .
C140 C -0.3313(11) -0.3514(19) 0.6926(5) 0.149(7) Uiso 1 1 d . . .
H14D H -0.3746 -0.3069 0.6869 0.179 Uiso 1 1 calc R . .
C141 C -0.2703(9) -0.3432(19) 0.6693(5) 0.134(6) Uiso 1 1 d . . .
H14E H -0.2674 -0.2868 0.6487 0.161 Uiso 1 1 calc R . .
C142 C -0.2112(10) -0.4222(18) 0.6773(5) 0.136(6) Uiso 1 1 d . . .
H14B H -0.1731 -0.4309 0.6582 0.164 Uiso 1 1 calc R . .
C143 C -0.2285(10) 0.3182(17) 0.6079(5) 0.133(6) Uiso 1 1 d . . .
H14J H -0.1888 0.3022 0.6257 0.160 Uiso 1 1 calc R . .
C144 C -0.3037(9) 0.3334(17) 0.6238(5) 0.131(6) Uiso 1 1 d . . .
H14C H -0.3162 0.3121 0.6500 0.158 Uiso 1 1 calc R . .
C145 C -0.3561(9) 0.3821(16) 0.5969(5) 0.127(6) Uiso 1 1 d . . .
H14I H -0.4012 0.4140 0.6065 0.153 Uiso 1 1 calc R . .
C146 C -0.3424(9) 0.3833(16) 0.5586(5) 0.114(5) Uiso 1 1 d . . .
H14H H -0.3814 0.4020 0.5406 0.137 Uiso 1 1 calc R . .
C147 C -0.2754(9) 0.3588(16) 0.5445(5) 0.119(5) Uiso 1 1 d . . .
H14G H -0.2678 0.3632 0.5168 0.143 Uiso 1 1 calc R . .
C148 C -0.2143(9) 0.3262(14) 0.5692(5) 0.119(6) Uani 1 1 d . . .
H14F H -0.1664 0.3112 0.5588 0.143 Uiso 1 1 calc R . .
C149 C -0.5004(8) -0.446(3) 0.8259(7) 0.163(15) Uiso 0.50 1 d PG . .
C150 C -0.4744(12) -0.561(2) 0.8167(6) 0.109(9) Uiso 0.50 1 d PG . .
C151 C -0.3973(13) -0.5852(17) 0.8177(6) 0.133(12) Uiso 0.50 1 d PG . .
C152 C -0.3461(8) -0.495(2) 0.8278(6) 0.125(10) Uiso 0.50 1 d PG . .
C153 C -0.3720(12) -0.3801(19) 0.8369(6) 0.096(8) Uiso 0.50 1 d PG . .
C184 C -0.4492(14) -0.3555(18) 0.8359(7) 0.21(2) Uiso 0.50 1 d PG . .
C155 C -0.3549(15) -0.0222(18) 0.7228(7) 0.115(10) Uiso 0.50 1 d PG . .
C156 C -0.4164(11) 0.038(3) 0.7393(7) 0.154(14) Uiso 0.50 1 d PG . .
C157 C -0.4137(12) 0.162(3) 0.7448(6) 0.138(12) Uiso 0.50 1 d PG . .
C158 C -0.3494(17) 0.2256(18) 0.7338(7) 0.139(12) Uiso 0.50 1 d PG . .
C159 C -0.2878(12) 0.166(3) 0.7174(7) 0.176(16) Uiso 0.50 1 d PG . .
C160 C -0.2906(11) 0.042(3) 0.7119(6) 0.131(11) Uiso 0.50 1 d PG . .
C166 C -0.5316(12) -0.318(3) 0.7390(6) 0.121(10) Uiso 0.50 1 d PG . .
C164 C -0.5753(14) -0.3631(19) 0.7073(8) 0.119(10) Uiso 0.50 1 d PG . .
C165 C -0.6114(12) -0.284(3) 0.6810(6) 0.146(13) Uiso 0.50 1 d PG . .
C163 C -0.6039(14) -0.161(2) 0.6863(7) 0.142(12) Uiso 0.50 1 d PG . .
C162 C -0.5602(17) -0.1161(19) 0.7180(9) 0.157(14) Uiso 0.50 1 d PG . .
C161 C -0.5241(14) -0.195(3) 0.7443(7) 0.35(4) Uiso 0.50 1 d PG . .

loop_
_atom_site_aniso_label
_atom_site_aniso_U_11
_atom_site_aniso_U_22
_atom_site_aniso_U_33
_atom_site_aniso_U_23
_atom_site_aniso_U_13
_atom_site_aniso_U_12
Ru1 0.0278(3) 0.0246(3) 0.0256(3) 0.0000(3) -0.0021(2) 0.0002(3)
Ru2 0.0261(3) 0.0249(3) 0.0297(3) -0.0023(3) -0.0047(2) 0.0017(3)
Cl1 0.0353(9) 0.0269(10) 0.0465(11) 0.0013(9) 0.0024(8) -0.0022(8)
Cl2 0.0360(10) 0.0260(10) 0.0446(10) -0.0071(8) -0.0083(8) -0.0032(8)
P1 0.0277(9) 0.0271(11) 0.0297(9) -0.0001(8) 0.0013(7) -0.0003(8)
P2 0.0269(9) 0.0239(10) 0.0274(9) 0.0008(8) -0.0032(7) -0.0008(8)
P3 0.0296(9) 0.0210(9) 0.0291(8) -0.0032(9) -0.0034(7) 0.0004(9)
P4 0.0281(9) 0.0314(12) 0.0280(9) -0.0024(8) -0.0041(7) 0.0009(9)
P5 0.0279(9) 0.0247(11) 0.0319(9) -0.0010(8) -0.0067(7) 0.0004(9)
P6 0.0284(9) 0.0209(10) 0.0275(9) -0.0016(8) -0.0043(7) 0.0011(8)
N1 0.029(3) 0.034(4) 0.023(3) -0.005(3) -0.003(2) -0.007(3)
N2 0.025(3) 0.032(4) 0.039(3) -0.008(3) -0.008(3) 0.007(3)
C1 0.046(4) 0.063(7) 0.029(4) 0.006(4) 0.000(3) 0.009(5)
C2 0.040(4) 0.035(5) 0.029(4) 0.003(3) -0.001(3) 0.005(4)
C3 0.028(4) 0.043(5) 0.023(3) 0.001(3) 0.008(3) 0.000(3)
C4 0.036(4) 0.051(6) 0.029(4) -0.002(4) 0.002(3) 0.016(4)
C5 0.040(5) 0.101(9) 0.028(4) 0.005(5) 0.008(3) 0.009(5)
C6 0.041(5) 0.101(10) 0.055(6) 0.005(6) -0.001(4) 0.011(6)
C7 0.055(7) 0.121(12) 0.067(7) -0.028(7) -0.010(5) 0.053(7)
C8 0.082(8) 0.092(9) 0.069(7) -0.053(7) -0.026(6) 0.044(7)
C9 0.066(6) 0.060(7) 0.031(4) -0.017(4) -0.002(4) 0.012(5)
C10 0.032(4) 0.035(5) 0.032(4) 0.008(4) -0.002(3) -0.001(4)
C11 0.039(4) 0.035(5) 0.040(4) 0.002(4) 0.003(3) 0.003(4)
C12 0.026(4) 0.061(7) 0.060(5) 0.005(5) 0.004(4) 0.010(4)
C13 0.038(4) 0.043(6) 0.052(5) 0.006(4) 0.003(4) -0.009(4)
C14 0.045(5) 0.028(5) 0.050(5) -0.002(4) 0.006(4) -0.007(4)
C15 0.036(4) 0.044(6) 0.040(4) 0.007(4) 0.000(3) 0.000(4)
C16 0.036(4) 0.035(5) 0.035(4) 0.007(3) 0.008(3) 0.009(4)
C17 0.039(4) 0.040(5) 0.046(5) 0.003(4) 0.001(4) 0.001(4)
C18 0.053(5) 0.044(6) 0.054(5) 0.007(4) 0.003(4) 0.013(5)
C19 0.059(6) 0.028(5) 0.089(7) 0.006(5) 0.033(5) 0.006(5)
C20 0.040(5) 0.049(6) 0.076(6) -0.007(5) 0.000(5) -0.008(5)
C21 0.039(4) 0.033(5) 0.049(5) -0.007(4) -0.002(4) -0.004(4)
C22 0.034(4) 0.024(4) 0.021(3) 0.001(3) -0.006(3) 0.001(3)
C23 0.033(4) 0.031(5) 0.026(3) 0.006(3) -0.001(3) 0.000(3)
C24 0.041(4) 0.023(4) 0.028(4) 0.002(3) -0.009(3) -0.002(3)
C25 0.047(4) 0.025(4) 0.026(3) -0.005(3) -0.007(3) 0.004(4)
C26 0.052(5) 0.034(5) 0.038(4) -0.007(4) -0.011(4) -0.002(4)
C27 0.059(6) 0.048(6) 0.047(5) -0.021(4) 0.004(4) 0.007(5)
C28 0.046(5) 0.053(7) 0.047(5) -0.014(4) 0.013(4) 0.003(4)
C29 0.037(4) 0.019(4) 0.051(5) -0.007(4) -0.002(4) -0.002(3)
C30 0.039(4) 0.025(4) 0.020(3) 0.006(3) -0.007(3) 0.005(3)
C31 0.034(4) 0.016(3) 0.026(3) -0.003(3) -0.004(3) 0.001(3)
C32 0.029(4) 0.022(4) 0.035(4) 0.001(3) 0.000(3) -0.001(3)
C33 0.028(4) 0.025(4) 0.036(4) -0.005(3) 0.004(3) 0.001(3)
C34 0.043(4) 0.032(5) 0.026(3) -0.001(3) 0.000(3) -0.005(4)
C35 0.045(4) 0.024(5) 0.047(4) -0.004(4) -0.002(3) -0.001(4)
C36 0.040(4) 0.028(5) 0.035(4) -0.004(3) -0.001(3) -0.001(3)
C37 0.073(6) 0.025(5) 0.037(4) 0.000(4) 0.004(4) -0.010(4)
C38 0.060(6) 0.039(5) 0.047(5) 0.017(4) 0.006(4) -0.001(5)
C39 0.044(4) 0.043(5) 0.029(4) -0.004(4) 0.001(3) 0.004(4)
C40 0.035(4) 0.033(5) 0.032(4) -0.007(3) 0.000(3) 0.007(4)
C41 0.034(4) 0.026(4) 0.037(4) 0.001(3) 0.003(3) -0.002(3)
C42 0.031(4) 0.031(4) 0.028(4) -0.001(3) 0.001(3) 0.006(3)
C43 0.038(4) 0.039(5) 0.039(4) 0.004(4) -0.001(3) 0.000(4)
C44 0.068(6) 0.051(7) 0.048(5) 0.025(5) 0.017(4) 0.018(5)
C45 0.088(7) 0.020(5) 0.052(5) 0.008(4) 0.012(5) 0.011(5)
C46 0.053(5) 0.021(4) 0.056(5) -0.001(4) 0.012(4) -0.007(4)
C47 0.038(4) 0.026(5) 0.036(4) 0.003(3) -0.004(3) 0.003(3)
C48 0.031(4) 0.041(5) 0.033(4) -0.002(3) -0.003(3) -0.002(3)
C49 0.034(4) 0.048(6) 0.051(5) 0.003(4) -0.002(4) -0.003(4)
C50 0.045(5) 0.069(8) 0.073(6) 0.001(6) -0.023(5) -0.006(5)
C51 0.042(5) 0.089(9) 0.070(6) 0.011(7) -0.015(4) -0.024(6)
C52 0.037(5) 0.076(7) 0.056(5) 0.012(5) -0.008(4) -0.028(5)
C53 0.038(4) 0.056(6) 0.035(4) 0.003(4) -0.003(3) -0.008(4)
C54 0.030(4) 0.030(4) 0.030(4) -0.002(3) -0.003(3) 0.000(3)
C55 0.034(4) 0.031(5) 0.051(4) -0.003(4) 0.003(4) 0.001(4)
C56 0.036(4) 0.046(6) 0.047(5) -0.010(4) -0.003(4) 0.000(4)
C57 0.050(5) 0.040(5) 0.036(4) -0.010(4) -0.007(4) 0.010(4)
C58 0.044(5) 0.025(4) 0.047(5) -0.007(4) -0.005(4) 0.002(4)
C59 0.038(4) 0.025(4) 0.031(4) -0.008(3) -0.002(3) -0.001(3)
C60 0.027(3) 0.020(4) 0.039(4) 0.004(3) -0.004(3) -0.004(3)
C61 0.031(4) 0.037(5) 0.038(4) -0.008(4) -0.005(3) 0.005(4)
C62 0.044(4) 0.033(5) 0.040(4) -0.010(4) -0.007(3) 0.004(4)
C63 0.037(4) 0.048(5) 0.037(4) 0.004(4) -0.008(3) 0.001(4)
C64 0.034(4) 0.036(5) 0.054(5) -0.005(4) -0.017(4) -0.003(4)
C65 0.025(4) 0.031(4) 0.034(4) -0.005(3) 0.001(3) -0.004(3)
C66 0.032(4) 0.051(6) 0.047(4) -0.008(4) 0.003(3) -0.001(4)
C67 0.029(4) 0.037(5) 0.040(4) -0.006(4) 0.005(3) -0.002(3)
C68 0.035(4) 0.040(5) 0.031(4) 0.000(3) -0.004(3) 0.003(4)
C69 0.041(4) 0.055(6) 0.035(4) 0.008(4) 0.004(4) 0.017(4)
C70 0.060(6) 0.053(7) 0.048(5) 0.002(5) 0.018(4) 0.005(5)
C71 0.082(8) 0.074(9) 0.094(8) 0.033(7) 0.055(7) 0.026(7)
C72 0.062(7) 0.160(16) 0.094(10) 0.080(10) 0.027(7) 0.033(9)
C73 0.066(7) 0.196(18) 0.044(6) 0.032(8) -0.005(5) 0.020(10)
C74 0.062(6) 0.094(9) 0.052(6) 0.006(6) -0.006(5) 0.000(6)
C75 0.027(4) 0.065(6) 0.036(4) -0.013(5) -0.010(3) 0.005(5)
C76 0.038(4) 0.068(7) 0.042(4) -0.004(5) -0.007(4) 0.001(5)
C77 0.054(5) 0.085(9) 0.040(4) -0.012(6) -0.019(4) 0.012(6)
C78 0.033(5) 0.103(10) 0.053(5) -0.039(6) -0.015(4) -0.004(5)
C79 0.047(5) 0.071(7) 0.047(5) -0.024(5) 0.003(4) -0.015(5)
C80 0.043(4) 0.053(6) 0.032(4) -0.019(4) -0.001(3) -0.006(4)
C81 0.028(4) 0.034(5) 0.030(4) 0.002(3) -0.006(3) 0.005(3)
C82 0.036(4) 0.037(5) 0.041(4) 0.010(4) -0.007(3) -0.001(4)
C83 0.032(4) 0.048(6) 0.050(5) 0.013(4) -0.004(4) 0.007(4)
C84 0.043(5) 0.041(6) 0.061(5) 0.014(4) 0.002(4) 0.006(4)
C85 0.036(4) 0.041(5) 0.056(5) 0.017(4) 0.003(4) -0.011(4)
C86 0.027(4) 0.041(5) 0.036(4) -0.001(4) 0.003(3) 0.003(4)
C87 0.027(4) 0.025(4) 0.042(4) 0.002(3) -0.012(3) -0.003(3)
C88 0.032(4) 0.026(4) 0.053(5) -0.004(4) 0.000(3) 0.000(3)
C89 0.041(4) 0.029(5) 0.045(4) -0.006(4) -0.014(4) -0.002(4)
C90 0.052(5) 0.034(5) 0.037(4) -0.005(4) -0.016(4) 0.010(4)
C91 0.056(5) 0.031(4) 0.036(4) -0.004(4) -0.016(4) 0.004(4)
C92 0.077(6) 0.032(5) 0.036(4) -0.016(4) -0.020(4) 0.012(5)
C93 0.073(6) 0.038(5) 0.026(4) -0.008(4) 0.002(4) 0.014(5)
C94 0.052(5) 0.029(5) 0.031(4) -0.008(3) -0.007(3) 0.005(4)
C95 0.039(4) 0.033(5) 0.027(3) -0.002(3) -0.011(3) 0.004(4)
C96 0.033(4) 0.019(4) 0.033(4) 0.000(3) -0.006(3) 0.004(3)
C97 0.022(3) 0.022(4) 0.028(3) -0.003(3) 0.001(3) 0.007(3)
C98 0.031(4) 0.022(4) 0.031(3) -0.002(3) -0.003(3) 0.004(3)
C99 0.035(4) 0.030(4) 0.027(3) 0.002(3) -0.004(3) 0.004(3)
C100 0.034(4) 0.028(4) 0.042(4) 0.000(4) -0.007(3) -0.006(3)
C101 0.039(4) 0.022(4) 0.027(3) -0.003(3) 0.002(3) 0.001(3)
C102 0.046(4) 0.029(5) 0.044(4) 0.004(4) 0.007(4) 0.002(4)
C103 0.056(5) 0.034(5) 0.031(4) 0.006(3) 0.010(4) -0.004(4)
C104 0.044(4) 0.035(5) 0.035(4) 0.001(4) 0.000(3) 0.010(4)
C105 0.038(4) 0.027(4) 0.031(4) 0.005(3) -0.002(3) 0.004(3)
C106 0.033(4) 0.026(4) 0.030(4) -0.008(3) -0.004(3) 0.005(3)
C107 0.025(3) 0.038(5) 0.038(4) 0.001(4) -0.017(3) -0.004(4)
C108 0.035(4) 0.032(5) 0.044(4) 0.002(4) -0.007(3) 0.000(4)
C109 0.035(4) 0.040(5) 0.051(5) 0.016(4) 0.002(4) -0.016(4)
C110 0.031(4) 0.048(6) 0.051(5) 0.008(4) -0.004(4) 0.002(4)
C111 0.034(4) 0.040(5) 0.049(5) -0.001(4) -0.012(4) 0.006(4)
C112 0.035(4) 0.023(4) 0.037(4) 0.002(3) -0.008(3) -0.003(3)
C113 0.028(4) 0.026(5) 0.036(4) -0.002(3) -0.005(3) 0.002(3)
C114 0.034(4) 0.030(5) 0.044(4) -0.004(3) -0.006(3) 0.001(3)
C115 0.038(4) 0.039(5) 0.030(4) 0.001(3) -0.007(3) 0.006(4)
C116 0.039(4) 0.023(4) 0.045(4) 0.003(4) 0.001(3) 0.001(4)
C117 0.044(5) 0.031(5) 0.051(5) 0.006(4) 0.000(4) -0.008(4)
C118 0.036(4) 0.029(5) 0.041(4) -0.001(4) -0.009(3) -0.003(4)
C119 0.027(3) 0.025(4) 0.031(4) -0.003(3) 0.005(3) -0.003(3)
C120 0.026(3) 0.023(4) 0.037(4) 0.001(3) -0.002(3) 0.000(3)
C121 0.030(4) 0.023(4) 0.050(5) 0.006(4) -0.005(3) 0.005(3)
C122 0.035(4) 0.040(5) 0.050(5) 0.013(4) -0.012(4) -0.001(4)
C123 0.035(4) 0.030(4) 0.041(4) -0.003(4) -0.006(3) -0.014(4)
C124 0.027(3) 0.025(4) 0.035(3) 0.000(3) -0.003(3) -0.004(3)
C125 0.025(3) 0.022(4) 0.037(4) -0.003(3) -0.006(3) 0.006(3)
C126 0.034(4) 0.028(5) 0.034(4) 0.001(3) -0.006(3) 0.002(3)
C127 0.032(4) 0.023(4) 0.054(5) 0.004(4) -0.008(4) -0.006(3)
C128 0.043(4) 0.023(4) 0.050(5) -0.012(4) -0.012(4) 0.007(4)
C129 0.036(4) 0.032(5) 0.030(4) -0.007(3) -0.003(3) 0.000(3)
C130 0.026(4) 0.044(5) 0.027(4) 0.003(3) -0.006(3) 0.001(4)
C131 0.055(6) 0.099(11) 0.109(9) 0.030(8) 0.033(6) 0.022(7)
C132 0.094(9) 0.063(8) 0.104(9) 0.023(7) 0.055(8) 0.007(7)
C133 0.084(7) 0.060(7) 0.064(6) 0.025(6) 0.006(6) 0.001(6)
C134 0.040(5) 0.056(7) 0.074(6) 0.008(5) 0.006(5) 0.005(5)
C148 0.116(11) 0.078(10) 0.164(15) -0.035(10) 0.079(11) 0.005(9)

loop_
_geom_bond_atom_site_label_1
_geom_bond_atom_site_label_2
_geom_bond_distance
_geom_bond_site_symmetry_2
_geom_bond_publ_flag
Ru1 N1 2.179(5) . ?
Ru1 P2 2.2605(18) . ?
Ru1 P3 2.3214(18) . ?
Ru1 P1 2.333(2) . ?
Ru1 Cl1 2.576(2) . ?
Ru2 N2 2.193(6) . ?
Ru2 P6 2.262(2) . ?
Ru2 P5 2.3305(18) . ?
Ru2 P4 2.3456(19) . ?
Ru2 Cl2 2.563(2) . ?
P1 C10 1.826(7) . ?
P1 C16 1.839(8) . ?
P1 C3 1.899(6) . ?
P2 C42 1.826(8) . ?
P2 C48 1.856(7) . ?
P2 C22 1.872(7) . ?
P3 C54 1.846(8) . ?
P3 C60 1.856(7) . ?
P3 C33 1.865(8) . ?
P4 C81 1.828(8) . ?
P4 C75 1.856(8) . ?
P4 C68 1.897(7) . ?
P5 C87 1.848(8) . ?
P5 C113 1.855(8) . ?
P5 C107 1.859(7) . ?
P6 C125 1.827(8) . ?
P6 C98 1.848(7) . ?
P6 C119 1.863(7) . ?
N1 C2 1.481(9) . ?
N2 C67 1.491(9) . ?
C1 C2 1.540(9) . ?
C2 C3 1.535(9) . ?
C3 C4 1.516(10) . ?
C4 C9 1.362(12) . ?
C4 C5 1.391(12) . ?
C5 C6 1.374(13) . ?
C6 C7 1.375(16) . ?
C7 C8 1.391(17) . ?
C8 C9 1.401(12) . ?
C10 C11 1.382(10) . ?
C10 C15 1.424(12) . ?
C11 C12 1.403(11) . ?
C12 C13 1.383(13) . ?
C13 C14 1.360(11) . ?
C14 C15 1.389(11) . ?
C16 C21 1.387(11) . ?
C16 C17 1.418(10) . ?
C17 C18 1.385(12) . ?
C18 C19 1.409(13) . ?
C19 C20 1.373(13) . ?
C20 C21 1.382(13) . ?
C22 C31 1.376(10) . ?
C22 C23 1.414(10) . ?
C23 C24 1.343(10) . ?
C24 C25 1.394(10) . ?
C25 C30 1.413(10) . ?
C25 C26 1.425(11) . ?
C26 C27 1.364(12) . ?
C27 C28 1.399(12) . ?
C28 C29 1.374(11) . ?
C29 C30 1.424(10) . ?
C30 C31 1.434(10) . ?
C31 C32 1.500(10) . ?
C32 C33 1.362(10) . ?
C32 C41 1.445(10) . ?
C33 C34 1.409(10) . ?
C34 C35 1.358(11) . ?
C35 C36 1.427(10) . ?
C36 C37 1.411(11) . ?
C36 C41 1.431(10) . ?
C37 C38 1.383(11) . ?
C38 C39 1.406(12) . ?
C39 C40 1.364(11) . ?
C40 C41 1.423(10) . ?
C42 C47 1.378(10) . ?
C42 C43 1.392(10) . ?
C43 C44 1.402(12) . ?
C44 C45 1.350(13) . ?
C45 C46 1.324(11) . ?
C46 C47 1.388(11) . ?
C48 C49 1.371(11) . ?
C48 C53 1.390(11) . ?
C49 C50 1.398(11) . ?
C50 C51 1.325(15) . ?
C51 C52 1.415(14) . ?
C52 C53 1.397(10) . ?
C54 C59 1.374(10) . ?
C54 C55 1.411(10) . ?
C55 C56 1.386(11) . ?
C56 C57 1.367(12) . ?
C57 C58 1.362(11) . ?
C58 C59 1.392(10) . ?
C60 C65 1.391(10) . ?
C60 C61 1.416(10) . ?
C61 C62 1.400(9) . ?
C62 C63 1.383(11) . ?
C63 C64 1.358(11) . ?
C64 C65 1.427(10) . ?
C66 C67 1.512(10) . ?
C67 C68 1.541(9) . ?
C68 C69 1.523(11) . ?
C69 C74 1.383(12) . ?
C69 C70 1.381(13) . ?
C70 C71 1.383(14) . ?
C71 C72 1.381(18) . ?
C72 C73 1.38(2) . ?
C73 C74 1.381(16) . ?
C75 C80 1.376(14) . ?
C75 C76 1.401(12) . ?
C76 C77 1.392(12) . ?
C77 C78 1.398(16) . ?
C78 C79 1.357(14) . ?
C79 C80 1.376(11) . ?
C81 C86 1.391(11) . ?
C81 C82 1.402(10) . ?
C82 C83 1.384(12) . ?
C83 C84 1.366(12) . ?
C84 C85 1.375(11) . ?
C85 C86 1.375(12) . ?
C87 C96 1.388(10) . ?
C87 C88 1.413(10) . ?
C88 C89 1.359(11) . ?
C89 C90 1.396(11) . ?
C90 C91 1.429(11) . ?
C90 C95 1.435(11) . ?
C91 C92 1.351(11) . ?
C92 C93 1.427(12) . ?
C93 C94 1.374(10) . ?
C94 C95 1.431(11) . ?
C95 C96 1.438(10) . ?
C96 C97 1.503(10) . ?
C97 C98 1.380(9) . ?
C97 C106 1.440(10) . ?
C98 C99 1.430(10) . ?
C99 C100 1.358(10) . ?
C100 C101 1.385(10) . ?
C101 C106 1.416(10) . ?
C101 C102 1.433(10) . ?
C102 C103 1.365(11) . ?
C103 C104 1.402(11) . ?
C104 C105 1.386(10) . ?
C105 C106 1.427(9) . ?
C107 C112 1.374(10) . ?
C107 C108 1.419(11) . ?
C108 C109 1.374(10) . ?
C109 C110 1.371(12) . ?
C110 C111 1.362(12) . ?
C111 C112 1.387(11) . ?
C113 C118 1.356(11) . ?
C113 C114 1.385(9) . ?
C114 C115 1.397(10) . ?
C115 C116 1.413(11) . ?
C116 C117 1.396(11) . ?
C117 C118 1.377(11) . ?
C119 C120 1.389(10) . ?
C119 C124 1.397(10) . ?
C120 C121 1.369(9) . ?
C121 C122 1.398(11) . ?
C122 C123 1.372(11) . ?
C123 C124 1.382(9) . ?
C125 C126 1.377(10) . ?
C125 C130 1.419(10) . ?
C126 C127 1.391(11) . ?
C127 C128 1.388(11) . ?
C128 C129 1.393(11) . ?
C129 C130 1.377(11) . ?
C131 C132 1.355(16) . ?
C131 C136 1.354(15) . ?
C132 C133 1.357(15) . ?
C133 C134 1.345(13) . ?
C134 C135 1.329(13) . ?
C135 C136 1.327(15) . ?
C137 C138 1.330(19) . ?
C137 C142 1.33(2) . ?
C138 C139 1.35(2) . ?
C139 C140 1.44(2) . ?
C140 C141 1.33(2) . ?
C141 C142 1.39(2) . ?
C143 C148 1.312(19) . ?
C143 C144 1.44(2) . ?
C144 C145 1.39(2) . ?
C145 C146 1.296(18) . ?
C146 C147 1.305(19) . ?
C147 C148 1.40(2) . ?
C149 C150 1.3900 . ?
C149 C184 1.3900 . ?
C150 C151 1.3900 . ?
C151 C152 1.3900 . ?
C152 C153 1.3900 . ?
C153 C184 1.3900 . ?
C155 C156 1.3900 . ?
C155 C160 1.3900 . ?
C156 C157 1.3900 . ?
C157 C158 1.3900 . ?
C158 C159 1.3900 . ?
C159 C160 1.3900 . ?
C166 C164 1.3900 . ?
C166 C161 1.3900 . ?
C164 C165 1.3900 . ?
C165 C163 1.3900 . ?
C163 C162 1.3900 . ?
C162 C161 1.3900 . ?
